data_7213023
loop_
_publ_author_name
'Svenstrup, Niels'
'B\/ogevig, Anders'
'Hazell, Rita G.'
'J\/orgensen, Karl Anker'

_publ_section_title
;
 Enantioselective \a-amination of ketones mediated by chiral
 nitridomanganese(V) complexes using ammonia as the terminal nitrogen
 source
;
_journal_issue 11
_journal_name_full 'Journal of the Chemical Society, Perkin Transactions 1'
_journal_page_first 1559
_journal_paper_doi 10.1039/a900358d
_journal_year 1999
_chemical_formula_sum 'C28 H34 Br2 Mn N3 O2'
_chemical_formula_weight 661.39
_space_group_IT_number 4
_symmetry_cell_setting monoclinic
_symmetry_space_group_name_Hall 'P 2yb'
_symmetry_space_group_name_H-M 'P 1 21 1'
_atom_type_scat_source IntTabIV
_cell_angle_alpha 90
_cell_angle_beta 90.518(1)
_cell_angle_gamma 90
_cell_formula_units_Z 4
_cell_length_a 12.2876(5)
_cell_length_b 9.1876(4)
_cell_length_c 24.399(1)
_cell_measurement_reflns_used 7416
_cell_measurement_temperature 120
_cell_measurement_theta_max 27.5
_cell_measurement_theta_min 2.8
_cell_volume 2754.4(2)
_computing_cell_refinement 'SAINT (Siemens, 1995)'
_computing_data_collection 'SMART (Siemens, 1995)'
_computing_data_reduction 'SAINT (Siemens, 1995)'
_computing_molecular_graphics
;                                  
      ORTEP-III (Burnett & Johnson, 1996), KRYSTAL 
;
_computing_publication_material KRYSTAL
_computing_structure_refinement 'modified ORFLS(1962), KRYSTAL'
_computing_structure_solution
;                                  
     SIR97 (Cascarano et al., 1996) KRYSTAL
;
_diffrn_ambient_temperature 120
_diffrn_measurement_device 'Siemens SMART CCD diffractometer'
_diffrn_measurement_method '\w rotation scans with narrow frames'
_diffrn_radiation_monochromator graphite
_diffrn_radiation_source 'x-ray tube'
_diffrn_radiation_type 'Mo K\a'
_diffrn_radiation_wavelength 0.71073
_diffrn_reflns_av_R_equivalents 0.239
_diffrn_reflns_limit_h_max 16
_diffrn_reflns_limit_h_min -17
_diffrn_reflns_limit_k_max 13
_diffrn_reflns_limit_k_min -13
_diffrn_reflns_limit_l_max 34
_diffrn_reflns_limit_l_min -34
_diffrn_reflns_number 55917
_diffrn_reflns_reduction_process 55917
_diffrn_reflns_theta_max 27.5
_diffrn_reflns_theta_min 2.8
_diffrn_standards_decay_% 0
_exptl_absorpt_coefficient_mu 3.42
_exptl_absorpt_correction_T_max 0.69
_exptl_absorpt_correction_T_min 0.32
_exptl_absorpt_correction_type 'multi-scan, SADABS'
_exptl_crystal_colour green
_exptl_crystal_density_diffrn 1.59
_exptl_crystal_density_meas ?
_exptl_crystal_density_method 'not measured'
_exptl_crystal_description needle
_exptl_crystal_F_000 1344
_exptl_crystal_size_max .88
_exptl_crystal_size_mid .05
_exptl_crystal_size_min .05
_refine_diff_density_max 1.4(2)
_refine_diff_density_min -1.2(2)
_refine_ls_abs_structure_details
; Rogers (1981) parameter refined to 1.10 (9), reset to 1.0.
  1712 Bijvoet pairs in refinement.                    
;
_refine_ls_abs_structure_Rogers 1.0
_refine_ls_extinction_coef 14(13)
_refine_ls_extinction_method
;                                  
 Type 1 Lorentzian isotropic; Becker and Coppens (1974)
;
_refine_ls_goodness_of_fit_obs 0.745
_refine_ls_hydrogen_treatment constr
_refine_ls_matrix_type full
_refine_ls_number_constraints 38
_refine_ls_number_parameters 271
_refine_ls_number_reflns 3748
_refine_ls_number_restraints 0
_refine_ls_R_factor_obs 0.060
_refine_ls_shift/esd_max 0.161
_refine_ls_shift/esd_mean 0.009
_refine_ls_structure_factor_coef F
_refine_ls_weighting_details 'w = 1/{[\s~cs~(F^2^)+1.03F^2^]^1/2^-|F|}^2^'
_refine_ls_weighting_scheme calc
_refine_ls_wR_factor_obs 0.068
_reflns_number_observed 3748
_reflns_number_total 15788
_reflns_observed_criterion I>2\s(I)
_cod_data_source_file 900358dsup1.cif
_cod_data_source_block 2i
_cod_depositor_comments
;
The following automatic conversions were performed:

'_exptl_crystal_density_meas' value 'not measured' was changed to '?'
- the value is perceived as not measured.

Automatic conversion script
Id: cif_fix_values 3008 2015-01-20 13:52:24Z robertas 

The following automatic conversions were performed:

'_refine_ls_weighting_scheme' value '
1/{[\s~cs~(F^2^)+1.03F^2^]^1/2^-|F|}^2^ ' was changed to 'calc'. New
tag '_refine_ls_weighting_details' was created. The value of the new
tag was set to 'w = 1/{[\s~cs~(F^2^)+1.03F^2^]^1/2^-|F|}^2^'.

Automatic conversion script
Id: cif_fix_values 3143 2015-03-26 13:38:13Z robertas 

The following automatic conversions were performed:

'_refine_ls_hydrogen_treatment' value 'constrained' was replaced with
the value 'constr' as specified in the replacement file
'src/cod-tools/trunk/data/replacement-values/replacement_values.lst'.

'_atom_site_thermal_displace_type' value 'Uij' was replaced with the
value 'Uani' as specified in the replacement file
'src/cod-tools/trunk/data/replacement-values/replacement_values.lst'
(140 times).

Automatic conversion script
Id: cif_fix_values 5376 2017-05-30 11:51:03Z andrius 
;
_cod_original_cell_volume 2754.3(2)
_cod_original_formula_sum C28H34N3O2Br2Mn
_cod_database_code 7213023

loop_
_symmetry_equiv_pos_as_xyz
+x,+y,+z
-x,1/2+y,-z

loop_
_atom_site_aniso_label
_atom_site_aniso_U_11
_atom_site_aniso_U_22
_atom_site_aniso_U_33
_atom_site_aniso_U_12
_atom_site_aniso_U_13
_atom_site_aniso_U_23
Br(1) 0.0113(7) 0.0368(7) 0.0391(10) -0.0060(6) 0.0047(6) -0.0089(7)
Br(2) 0.0146(6) 0.0242(6) 0.0263(9) -0.0033(5) 0.0066(6) 0.0036(7)
Br(1') 0.0113(7) 0.0368(7) 0.0391(10) -0.0060(6) 0.0047(6) -0.0089(7)
Br(2') 0.0146(6) 0.0242(6) 0.0263(9) -0.0033(5) 0.0066(6) 0.0036(7)
Mn 0.0109(9) 0.0136(10) 0.0184(12) -0.0010(8) 0.0038(9) 0.0017(9)
Mn' 0.0109(9) 0.0136(10) 0.0184(12) -0.0010(8) 0.0038(9) 0.0017(9)
O(1) 0.0093(8) 0.0121(8) 0.0201(6) -0.0009(7) 0.0031(5) 0.0015(6)
O(2) 0.0092(8) 0.0113(8) 0.0204(7) -0.0003(7) 0.0017(6) 0.0013(6)
N 0.0073(11) 0.0120(8) 0.0193(7) -0.0011(8) 0.0024(7) 0.0008(6)
N(1) 0.0080(8) 0.0158(10) 0.0190(7) 0.0000(7) 0.0021(6) -0.0002(7)
C(8) 0.0075(8) 0.0188(12) 0.0197(9) -0.0001(9) 0.0020(6) -0.0017(9)
C(21) 0.0077(9) 0.0234(20) 0.0209(13) 0.0000(12) 0.0016(8) -0.0036(13)
C(22) 0.0073(10) 0.0284(29) 0.0230(18) -0.0005(15) 0.0021(9) -0.0061(18)
N(2) 0.0082(7) 0.0153(10) 0.0193(7) 0.0011(7) 0.0013(5) -0.0003(7)
C(9) 0.0082(7) 0.0192(13) 0.0200(10) 0.0018(9) 0.0011(6) -0.0018(9)
C(24) 0.0079(8) 0.0232(20) 0.0213(13) 0.0017(12) 0.0015(7) -0.0037(13)
C(23) 0.0078(8) 0.0288(31) 0.0232(18) 0.0021(14) 0.0011(8) -0.0061(18)
C(1) 0.0098(8) 0.0129(8) 0.0198(6) -0.0011(7) 0.0036(5) 0.0014(6)
C(2) 0.0109(8) 0.0132(13) 0.0211(8) -0.0021(9) 0.0050(7) 0.0013(8)
C(3) 0.0121(10) 0.0145(14) 0.0209(9) -0.0023(9) 0.0058(7) 0.0010(8)
C(4) 0.0127(11) 0.0155(11) 0.0197(7) -0.0015(8) 0.0048(7) 0.0007(7)
C(5) 0.0113(9) 0.0160(12) 0.0191(7) -0.0008(7) 0.0034(6) 0.0004(7)
C(6) 0.0100(8) 0.0146(10) 0.0191(7) -0.0006(6) 0.0031(6) 0.0008(6)
C(7) 0.0089(8) 0.0163(12) 0.0190(7) -0.0001(7) 0.0022(6) -0.0002(7)
C(17) 0.0152(16) 0.0174(15) 0.0198(8) -0.0018(11) 0.0056(8) 0.0002(9)
C(18) 0.0259(79) 0.0231(40) 0.0199(12) 0.0043(57) 0.0020(28) -0.0011(20)
C(19) 0.0165(19) 0.0249(90) 0.0229(23) -0.0031(16) 0.0078(11) -0.0033(44)
C(20) 0.0207(89) 0.0201(26) 0.0202(12) -0.0059(49) 0.0069(26) -0.0020(14)
C(16) 0.0092(8) 0.0113(7) 0.0205(7) 0.0001(7) 0.0010(6) 0.0010(6)
C(15) 0.0099(10) 0.0109(10) 0.0221(9) -0.0004(9) 0.0006(7) 0.0007(8)
C(14) 0.0104(11) 0.0112(10) 0.0221(9) 0.0001(9) -0.0003(7) 0.0003(8)
C(13) 0.0108(12) 0.0120(9) 0.0207(7) 0.0008(8) -0.0004(7) 0.0001(7)
C(12) 0.0100(10) 0.0129(11) 0.0199(7) 0.0011(8) 0.0004(6) 0.0000(7)
C(11) 0.0091(8) 0.0126(9) 0.0197(7) 0.0009(6) 0.0008(6) 0.0004(6)
C(10) 0.0087(8) 0.0151(11) 0.0195(8) 0.0014(8) 0.0011(6) -0.0004(8)
C(25) 0.0127(17) 0.0129(12) 0.0209(7) 0.0011(11) -0.0011(8) -0.0004(8)
C(26) 0.0344(114) 0.0149(15) 0.0224(10) -0.0049(39) -0.0023(11) -0.0009(11)
C(27) 0.0146(21) 0.0361(119) 0.0200(7) -0.0025(27) 0.0002(9) -0.0024(12)
C(28) 0.0254(70) 0.0224(53) 0.0215(8) 0.0117(63) -0.0033(14) -0.0013(12)
C(1') 0.0097(8) 0.0129(8) 0.0199(6) -0.0012(7) 0.0037(5) 0.0013(6)
C(2') 0.0105(8) 0.0132(13) 0.0211(8) -0.0021(9) 0.0050(6) 0.0012(8)
C(3') 0.0119(10) 0.0144(14) 0.0210(9) -0.0023(9) 0.0058(7) 0.0010(9)
C(4') 0.0123(11) 0.0154(11) 0.0198(8) -0.0017(8) 0.0049(7) 0.0006(7)
C(5') 0.0112(9) 0.0158(11) 0.0191(7) -0.0009(7) 0.0035(6) 0.0004(7)
C(6') 0.0098(8) 0.0147(10) 0.0191(7) -0.0006(6) 0.0030(6) 0.0007(6)
C(7') 0.0091(7) 0.0164(12) 0.0190(7) 0.0002(8) 0.0020(6) -0.0001(7)
C(17') 0.0145(16) 0.0172(14) 0.0197(9) -0.0018(11) 0.0054(8) 0.0001(9)
C(18') 0.0322(108) 0.0231(32) 0.0201(11) -0.0123(57) 0.0072(17) -0.0023(12)
C(19') 0.0158(19) 0.0374(112) 0.0257(27) -0.0032(15) 0.0077(10) -0.0095(54)
C(20') 0.0358(97) 0.0224(24) 0.0212(13) 0.0066(44) -0.0014(34) -0.0021(16)
C(16') 0.0092(8) 0.0113(7) 0.0205(7) 0.0002(7) 0.0010(6) 0.0010(6)
C(15') 0.0097(9) 0.0109(10) 0.0220(9) -0.0004(9) 0.0006(7) 0.0007(8)
C(14') 0.0104(11) 0.0113(11) 0.0222(9) 0.0000(9) -0.0004(8) 0.0003(9)
C(13') 0.0108(12) 0.0120(9) 0.0208(7) 0.0007(8) -0.0004(7) 0.0001(7)
C(12') 0.0100(10) 0.0129(11) 0.0198(7) 0.0009(8) 0.0005(6) 0.0001(7)
C(11') 0.0091(8) 0.0127(9) 0.0197(7) 0.0009(7) 0.0008(6) 0.0004(6)
C(10') 0.0085(8) 0.0147(11) 0.0194(7) 0.0010(8) 0.0012(6) -0.0003(7)
C(25') 0.0128(18) 0.0129(13) 0.0210(7) 0.0011(11) -0.0012(9) -0.0003(9)
C(26') 0.0180(58) 0.0170(52) 0.0217(8) 0.0053(55) -0.0028(14) -0.0007(13)
C(27') 0.0146(23) 0.0221(96) 0.0199(7) -0.0009(30) -0.0001(9) -0.0010(10)
C(28') 0.0221(99) 0.0138(16) 0.0226(10) -0.0013(36) -0.0026(12) -0.0009(11)
O(1') 0.0093(8) 0.0122(8) 0.0200(6) -0.0008(7) 0.0030(5) 0.0015(6)
O(2') 0.0092(8) 0.0114(8) 0.0203(6) -0.0001(7) 0.0016(6) 0.0013(6)
N' 0.0073(12) 0.0120(8) 0.0193(7) -0.0012(8) 0.0025(8) 0.0008(6)
N(1') 0.0083(7) 0.0160(11) 0.0191(7) 0.0004(7) 0.0018(5) -0.0002(7)
C(8') 0.0081(7) 0.0195(13) 0.0199(9) 0.0012(9) 0.0012(6) -0.0018(9)
C(21') 0.0078(8) 0.0239(21) 0.0211(13) 0.0004(12) 0.0014(8) -0.0038(13)
C(22') 0.0076(8) 0.0290(31) 0.0231(18) 0.0012(14) 0.0011(8) -0.0061(18)
N(2') 0.0079(7) 0.0151(10) 0.0192(7) 0.0006(7) 0.0016(5) -0.0002(7)
C(9') 0.0075(8) 0.0185(12) 0.0197(9) 0.0003(9) 0.0019(6) -0.0017(9)
C(24') 0.0077(8) 0.0232(20) 0.0212(13) 0.0010(12) 0.0019(8) -0.0038(13)
C(23') 0.0074(9) 0.0282(30) 0.0230(18) -0.0001(14) 0.0025(9) -0.0060(18)

loop_
_atom_site_label
_atom_site_fract_x
_atom_site_fract_y
_atom_site_fract_z
_atom_site_U_iso_or_equiv
_atom_site_thermal_displace_type
Br(1) 0.1317(4) -0.6274 0.1859(1) 0.0290(8) Uani
Br(2) 0.1194(4) -0.3448(7) 0.3680(1) 0.0217(7) Uani
Br(1') -0.6293(4) -0.1781(2) 0.3189(2) 0.0290(8) Uani
Br(2') -0.6209(4) -0.4617(7) 0.1382(1) 0.0217(7) Uani
Mn -0.1878(5) -0.6141(9) 0.2964(2) 0.0143(10) Uani
Mn' -0.3121(5) -0.2043(8) 0.2091(2) 0.0143(10) Uani
O(1) -0.0862(15) -0.5971(20) 0.2358(7) 0.0138(8) Uani
O(2) -0.0919(14) -0.4657(19) 0.3245(7) 0.0136(8) Uani
N -0.1582(16) -0.7450(20) 0.3305(6) 0.0128(9) Uani
N(1) -0.3036(15) -0.6883(17) 0.2480(7) 0.0142(9) Uani
C(8) -0.4055(15) -0.7027(21) 0.2786(8) 0.0153(10) Uani
C(21) -0.5033(20) -0.7432(26) 0.2468(10) 0.0173(14) Uani
C(22) -0.6068(16) -0.7454(22) 0.2840(8) 0.0195(21) Uani
N(2) -0.3138(20) -0.5312(21) 0.3352(9) 0.0143(8) Uani
C(9) -0.4223(16) -0.5572(21) 0.3069(8) 0.0158(10) Uani
C(24) -0.5154(28) -0.5600(29) 0.3484(11) 0.0174(14) Uani
C(23) -0.6173(16) -0.5974(21) 0.3143(8) 0.0199(21) Uani
C(1) -0.1009(26) -0.6614(34) 0.1910(10) 0.0142(7) Uani
C(2) -0.0064(27) -0.6835(29) 0.1576(10) 0.0150(10) Uani
C(3) -0.0147(29) -0.7653(35) 0.1058(12) 0.0158(11) Uani
C(4) -0.1104(29) -0.8040(31) 0.0844(11) 0.0160(10) Uani
C(5) -0.2051(27) -0.7901(33) 0.1155(12) 0.0154(10) Uani
C(6) -0.1942(27) -0.7200(34) 0.1657(12) 0.0146(8) Uani
C(7) -0.2965(19) -0.7276(22) 0.1977(9) 0.0147(9) Uani
C(17) -0.1113(26) -0.8802(32) 0.0245(12) 0.0175(14) Uani
C(18) -0.1911(27) -0.7792(32) -0.0130(12) 0.0229(52) Uani
C(19) -0.0036(30) -0.9059(37) 0.0004(14) 0.0214(55) Uani
C(20) -0.1716(27) -1.0253(33) 0.0282(11) 0.0203(54) Uani
C(16) -0.1041(31) -0.4269(31) 0.3772(13) 0.0136(8) Uani
C(15) -0.0089(27) -0.3705(34) 0.4093(11) 0.0143(10) Uani
C(14) -0.0168(25) -0.3476(35) 0.4604(12) 0.0146(10) Uani
C(13) -0.1050(28) -0.3672(35) 0.4943(12) 0.0145(9) Uani
C(12) -0.1969(30) -0.3953(32) 0.4646(13) 0.0143(9) Uani
C(11) -0.1969(27) -0.4346(32) 0.4095(12) 0.0138(8) Uani
C(10) -0.3074(22) -0.4649(29) 0.3818(11) 0.0144(9) Uani
C(25) -0.0988(27) -0.3547(35) 0.5558(12) 0.0155(13) Uani
C(26) -0.0617(28) -0.2014(36) 0.5725(11) 0.0239(67) Uani
C(27) -0.2113(21) -0.3767(35) 0.5845(11) 0.0236(70) Uani
C(28) -0.0199(25) -0.4651(38) 0.5763(11) 0.0231(51) Uani
C(1') -0.4028(26) -0.1449(34) 0.3156(10) 0.0141(7) Uani
C(2') -0.4924(27) -0.1113(29) 0.3476(10) 0.0149(10) Uani
C(3') -0.4920(29) -0.0515(36) 0.3957(13) 0.0157(11) Uani
C(4') -0.3915(28) 0.0103(31) 0.4189(11) 0.0158(10) Uani
C(5') -0.3029(27) -0.0261(32) 0.3885(12) 0.0154(9) Uani
C(6') -0.2971(27) -0.0904(34) 0.3359(12) 0.0145(8) Uani
C(7') -0.2006(19) -0.1204(23) 0.3071(9) 0.0148(9) Uani
C(17') -0.3763(25) 0.0781(31) 0.4720(12) 0.0171(13) Uani
C(18') -0.3169(29) 0.2258(33) 0.4651(11) 0.0251(65) Uani
C(19') -0.4873(31) 0.1083(40) 0.4982(15) 0.0263(67) Uani
C(20') -0.3209(28) -0.0147(32) 0.5107(12) 0.0265(58) Uani
C(16') -0.3947(31) -0.3931(33) 0.1259(13) 0.0136(8) Uani
C(15') -0.4862(27) -0.4386(32) 0.0979(11) 0.0142(9) Uani
C(14') -0.4932(24) -0.4662(36) 0.0408(12) 0.0147(10) Uani
C(13') -0.4008(29) -0.4458(35) 0.0095(12) 0.0145(9) Uani
C(12') -0.3062(30) -0.4016(32) 0.0349(13) 0.0142(9) Uani
C(11') -0.2957(27) -0.3859(33) 0.0939(12) 0.0138(8) Uani
C(10') -0.2047(22) -0.3279(28) 0.1147(11) 0.0142(9) Uani
C(25') -0.4118(26) -0.4554(35) -0.0543(12) 0.0156(13) Uani
C(26') -0.4970(24) -0.3458(35) -0.0743(11) 0.0189(45) Uani
C(27') -0.3086(22) -0.4202(31) -0.0826(11) 0.0189(57) Uani
C(28') -0.4533(26) -0.6109(35) -0.0692(10) 0.0195(59) Uani
O(1')) -0.4013(15) -0.2249(20) 0.2703(7) 0.0138(7) Uani
O(2') -0.3938(14) -0.3601(19) 0.1764(7) 0.0136(8) Uani
N(' -0.3401(16) -0.0570(20) 0.1854(6) 0.0128(9) Uani
N(1') -0.1884(15) -0.1635(17) 0.2590(7) 0.0144(9) Uani
C(8') -0.0782(15) -0.1908(21) 0.2370(7) 0.0158(10) Uani
C(21') 0.0166(21) -0.0954(24) 0.2594(10) 0.0176(15) Uani
C(22') 0.1169(15) -0.1437(22) 0.2296(8) 0.0199(21) Uani
N(2') -0.1930(20) -0.2568(21) 0.1602(8) 0.0141(8) Uani
C(9') -0.0906(15) -0.1833(21) 0.1769(8) 0.0152(10) Uani
C(24') 0.0185(28) -0.2311(30) 0.1493(11) 0.0174(15) Uani
C(23') 0.1101(16) -0.1436(22) 0.1701(8) 0.0195(21) Uani
H(3) 0.0548 -0.7554 0.0860 0.0169(16) Uani
H(5) -0.2639 -0.8291 0.1011 0.0161(12) Uani
H(7) -0.3602 -0.7637 0.1799 0.0157(11) Uani
H(8) -0.3982 -0.7755 0.3065 0.0150(11) Uani
H(9) -0.4338 -0.4883 0.2818 0.0166(11) Uani
H(10) -0.3722 -0.4342 0.3993 0.0154(11) Uani
H(12) -0.2651 -0.4112 0.4851 0.0149(12) Uani
H(14) 0.0524 -0.3200 0.4792 0.0154(14) Uani
H(18a) -0.2021(41) -0.8242(33) -0.0477(9) 0.0243(52) Uani
H(18b) -0.1587(23) -0.6863(23) -0.0180(21) 0.0250(94) Uani
H(18c) -0.2591(18) -0.7681(56) 0.0047(12) 0.0240(66) Uani
H(19a) -0.0122(3) -0.9534(80) -0.0340(16) 0.0222(51) Uani
H(19b) 0.0386(24) -0.9654(74) 0.0243(16) 0.0221(71) Uani
H(19c) 0.0324(27) -0.8155(6) -0.0048(31) 0.0236(68) Uani
H(20a) -0.1871(45) -1.0603(33) -0.0076 0.0215(50) Uani
H(20b) -0.2378(24) -1.0119(14) 0.0474(22) 0.0214(63) Uani
H(20c) -0.1276(21) -1.0941(20) 0.0472(22) 0.0210(96) Uani
H(21a) -0.5003 -0.8341 0.2293 0.0174(16) Uani
H(21b) -0.5195 -0.6703 0.2173 0.0182(16) Uani
H(22a) -0.5977 -0.8195 0.3083 0.0193(21) Uani
H(22b) -0.6700 -0.7567 0.2615 0.0215(27) Uani
H(23a) -0.6334 -0.5263 0.2892 0.0208(23) Uani
H(23b) -0.6780 -0.6130 0.3388 0.0216(27) Uani
H(24a) -0.5273 -0.4698 0.3635 0.0180(16) Uani
H(24b) -0.5064 -0.6333 0.3755 0.0171(15) Uani
H(26a) -0.0554(52) -0.1961(21) 0.6113(1) 0.0246(66) Uani
H(26b) -0.1135(27) -0.1320(6) 0.5600(24) 0.0272(99) Uani
H(26c) 0.0070(25) -0.1812(28) 0.5566(22) 0.0272(75) Uani
H(27a) -0.2050(13) -0.3504(63) 0.6220(6) 0.0242(70) Uani
H(27b) -0.2325(24) -0.4758(13) 0.5817(22) 0.0265(77) Uani
H(27c) -0.2645(11) -0.3171(50) 0.5671(16) 0.0270(98) Uani
H(28a) -0.0081(44) -0.4516(48) 0.6145(6) 0.0243(52) Uani
H(28b) 0.0471(18) -0.4545(50) 0.5576(21) 0.0262(82) Uani
H(28c) -0.0482(25) -0.5599(1) 0.5699(26) 0.0259(92) Uani
H(3') -0.5508 -0.0241 0.4157 0.0166(15) Uani
H(5') -0.2283 0.0087 0.4007 0.0160(12) Uani
H(7') -0.1351 -0.1057 0.3273 0.0159(11) Uani
H(8') -0.0640 -0.2909 0.2453 0.0166(11) Uani
H(9') -0.1010 -0.0811 0.1675 0.0150(11) Uani
H(10') -0.1408 -0.3402 0.0935 0.0150(11) Uani
H(12') -0.2432 -0.3924 0.0154 0.0148(12) Uani
H(14') -0.5593 -0.4902 0.0242 0.0154(14) Uani
H(18a') -0.3127(47) 0.2739(32) 0.4996(5) 0.0261(68) Uani
H(18b') -0.3561(28) 0.2849(27) 0.4398(20) 0.0278(119) Uani
H(18c') -0.2456(18) 0.2093(5) 0.4518(25) 0.0285(76) Uani
H(19a') -0.4770(5) 0.1626(81) 0.5310(19) 0.0272(67) Uani
H(19b') -0.5220(31) 0.0187 0.5065(32) 0.0305(83) Uani
H(19c') -0.5315(25) 0.1624(81) 0.4734(14) 0.0291(83) Uani
H(20a') -0.3263(46) 0.0257(37) 0.5464(4) 0.0274(64) Uani
H(20b') -0.2464(11) -0.0226(57) 0.5010(16) 0.0299(66) Uani
H(20c') -0.3533(34) -0.1086(20) 0.5102(19) 0.0306(111) Uani
H(21a') 0.0223 -0.1141 0.2976 0.0182(16) Uani
H(21b') 0.0008 0.0006 0.2522 0.0171(15) Uani
H(22a') 0.1348 -0.2424 0.2414 0.0209(23) Uani
H(22b') 0.1752 -0.0824 0.2420 0.0216(27) Uani
H(23a') 0.0982 -0.0417 0.1587 0.0193(21) Uani
H(23b') 0.1742 -0.1759 0.1544 0.0214(27) Uani
H(24a') 0.0077 -0.2148 0.1089 0.0172(16) Uani
H(24b') 0.0276 -0.3299 0.1544 0.0179(15) Uani
H(26a') -0.5047(39) -0.3528(51) -0.1129(3) 0.0200(46) Uani
H(26b') -0.4744(26) -0.2501(6) -0.0647(24) 0.0198(77) Uani
H(26c') -0.5648(13) -0.3662(45) -0.0575(21) 0.0203(75) Uani
H(27a') -0.3195(12) -0.4266(62) -0.1211(1) 0.0197(56) Uani
H(27b') -0.2538(12) -0.4873(39) -0.0716(18) 0.0203(85) Uani
H(27c') -0.2865(25) -0.3243(23) -0.0732(19) 0.0199(64) Uani
H(28a') -0.4711(49) -0.6148(20) -0.1072(5) 0.0204(58) Uani
H(28b') -0.5161(31) -0.6326(27) -0.0484(19) 0.0209(66) Uani
H(28c') -0.3980(19) -0.6801(7) -0.0612(25) 0.0209(89) Uani

loop_
_geom_angle_atom_site_label_1
_geom_angle_atom_site_label_2
_geom_angle_atom_site_label_3
_geom_angle
O(1) Mn O(2) 79.6(8)
O(1) Mn N 109.3(9)
O(1) Mn N(1) 92.1(8)
O(1) Mn N(2) 147.4(8)
O(2) Mn N 103.0(8)
O(2) Mn N(1) 154.0(7)
O(2) Mn N(2) 92.1(8)
N Mn N(1) 103.0(8)
N Mn N(2) 103.3(9)
N(1) Mn N(2) 81.7(9)
O(1') Mn' O(2') 87.1(9)
O(1') Mn' N' 105.3(9)
O(1') Mn' N(1') 88.9(8)
O(1') Mn' N(2') 155.4(8)
O(2') Mn' N' 113.2(8)
O(2') Mn' N(1') 142.7(7)
O(2') Mn' N(2') 87.3(9)
N' Mn' N(1') 103.7(8)
N' Mn' N(2') 99.0(9)
N(1') Mn' N(2') 81.2(9)
Mn O(1) C(1) 122.3(19)
Mn O(2) C(16) 117.1(18)
Mn N(1) C(7) 128.2(16)
Mn N(1) C(8) 110.0(13)
C(8) N(1) C(7) 121.7(18)
N(1) C(8) C(9) 105.7(15)
N(1) C(8) C(21) 116.7(18)
C(21) C(8) C(9) 110.4(17)
C(8) C(21) C(22) 111.1(18)
C(21) C(22) C(23) 109.6(17)
Mn N(2) C(9) 114.2(14)
Mn N(2) C(10) 124.2(19)
C(9) N(2) C(10) 121.5(21)
C(8) C(9) N(2) 102.9(15)
N(2) C(9) C(24) 111.1(19)
C(8) C(9) C(24) 113.0(17)
C(9) C(24) C(23) 104.8(19)
C(22) C(23) C(24) 112.5(18)
O(1) C(1) C(6) 132.4(29)
O(1) C(1) C(2) 116.7(28)
C(2) C(1) C(6) 110.9(25)
C(1) C(2) C(3) 120.5(29)
Br(1) C(2) C(1) 118.6(19)
Br(1) C(2) C(3) 120.4(23)
C(2) C(3) C(4) 121.8(31)
C(3) C(4) C(5) 119.9(28)
C(5) C(4) C(17) 121.9(29)
C(3) C(4) C(17) 117.9(29)
C(4) C(5) C(6) 116.5(30)
C(1) C(6) C(5) 129.6(31)
C(5) C(6) C(7) 111.4(27)
C(1) C(6) C(7) 118.5(25)
N(1) C(7) C(6) 123.6(23)
C(18) C(17 C(19) 113.9(26)
C(18) C(17) C(20) 103.9(25)
C(19) C(17) C(20) 108.8(27)
C(4) C(17) C(18) 105.1(24)
C(4) C(17) C(19) 115.6(27)
C(4) C(17) C(20) 108.8(22)
O(2) C(16) C(11) 128.8(31)
O(2) C(16) C(15) 119.9(30)
C(15) C(16) C(11) 111.2(29)
C(16) C(15) C(14) 120.3(31)
Br(2) C(15) C(16) 114.6(21)
Br(2) C(15) C(14) 125.0(25)
C(15) C(14) C(13) 129.4(32)
C(14) C(13) C(12) 110.9(28)
C(12) C(13) C(25) 125.5(29)
C(14) C(13) C(25) 123.6(30)
C(13) C(12) C(11) 123.9(33)
C(16) C(11) C(12) 122.7(32)
C(12) C(11) C(10) 117.7(29)
C(16) C(11) C(10) 119.0(28)
N(2) C(10) C(11) 121.3(25)
C(26) C(25) C(27) 105.1(25)
C(26) C(25) C(28) 110.2(28)
C(27) C(25) C(28) 109.7(25)
C(13) C(25) C(26) 110.3(25)
C(13) C(25) C(27) 113.4(26)
C(13) C(25) C(28) 108.1(25)
C(6') C(1') O(1') 116.7(26)
C(2') C(1') O(1') 127.5(29)
C(2') C(1') C(6') 115.8(24)
C(1') C(2') C(3') 127.4(32)
Br(1') C(2') C(1') 114.8(20)
Br(1') C(2') C(3') 117.6(25)
C(2') C(3') C(4') 120.6(31)
C(3') C(4') C(5') 111.6(27)
C(5') C(4') C(17') 119.7(31)
C(3') C(4') C(17') 127.7(29)
C(4') C(5') C(6') 130.0(32)
C(1') C(6') C(5') 113.3(28)
C(5') C(6') C(7') 125.6(29)
C(1') C(6') C(7') 120.5(25)
C(6') C(7') N(1') 129.7(24)
C(18') C(17') C(19') 107.9(26)
C(18') C(17') C(20') 111.7(28)
C(19') C(17') C(20') 104.5(26)
C(4') C(17') C(18') 109.7(23)
C(4') C(17') C(19') 110.1(28)
C(4') C(17') C(20') 112.9(27)
C(11') C(16') O(2') 120.7(31)
C(15') C(16') O(2') 123.7(32)
C(15') C(16') C(11') 115.5(30)
C(16') C(15') C(14') 125.8(30)
Br(2') C(15') C(16') 118.5(22)
Br(2') C(15') C(14') 115.7(22)
C(15') C(14') C(13') 118.4(28)
C(14') C(13') C(12') 118.9(28)
C(12') C(13') C(25') 122.1(28)
C(14') C(13') C(25') 118.5(29)
C(13') C(12') C(11') 123.0(32)
C(16') C(11') C(12') 117.5(30)
C(12') C(11') C(10') 118.9(31)
C(16') C(11') C(10') 121.1(30)
C(11') C(10') N(2') 127.9(28)
C(26') C(25') C(27') 107.1(24)
C(26') C(25') C(28') 108.0(27)
C(27') C(25') C(28') 111.7(26)
C(13') C(25') C(26') 109.4(24)
C(13') C(25') C(27') 112.6(26)
C(13') C(25') C(28') 108.0(24)
Mn' O(1') C(1') 128.4(18)
Mn' O(2') C(16') 125.6(19)
Mn' N(1') C(7') 122.8(17)
Mn' N(1') C(8') 116.4(13)
C(7') N(1') C(8') 120.8(18)
N(1') C(8') C(9') 105.4(15)
N(1') C(8') C(21') 117.5(16)
C(21') C(8') C(9') 113.2(17)
C(8') C(21') C(22') 106.2(18)
C(21') C(22') C(23') 116.3(18)
Mn' N(2') C(10') 124.7(20)
Mn' N(2') C(9') 110.9(14)
C(10') N(2') C(9') 123.6(23)
C(8') C(9') N(2') 109.4(16)
N(2') C(9') C(24') 118.7(18)
C(8') C(9') C(24') 109.5(17)
C(9') C(24') C(23') 110.7(20)
C(22') C(23') C(24') 112.4(19)

loop_
_geom_bond_atom_site_label_1
_geom_bond_atom_site_label_2
_geom_bond_distance
Br(1) C(2) 1.899(32)
Br(2) C(15) 1.893(33)
Br(1') C(2') 1.917(31)
Br(2') C(15') 1.944(33)
Mn O(1) 1.951(20)
Mn' O(1') 1.868(20)
Mn O(2) 1.925(20)
Mn' O(2') 1.918(19)
Mn N 1.505(18)
Mn' N' 1.510(18)
Mn N(1) 1.963(19)
Mn' N(1') 1.975(19)
Mn N(2) 1.975(24)
Mn' N(2') 1.957(24)
O(1) C(1) 1.254(30)
O(2) C(16) 1.345(34)
N(1) C(7) 1.284(25)
N(1) C(8) 1.470(25)
C(8) C(9) 1.520(26)
C(8) C(21) 1.472(30)
C(21) C(22) 1.570(30)
C(22) C(23) 1.554(27)
N(2) C(10) 1.292(30)
N(2) C(9) 1.515(28)
C(9) C(24) 1.535(34)
C(24) C(23) 1.535(36)
C(1) C(6) 1.405(41)
C(1) C(2) 1.439(41)
C(2) C(3) 1.472(38)
C(3) C(4) 1.331(46)
C(4) C(5) 1.401(42)
C(4) C(17) 1.620(39)
C(5) C(6) 1.387(39)
C(6) C(7) 1.487(39)
C(17) C(18) 1.626(43)
C(17) C(19) 1.473(45)
C(17) C(20) 1.529(37)
C(16) C(11) 1.394(45)
C(16) C(15) 1.495(44)
C(15) C(14) 1.269(35)
C(14) C(13) 1.381(41)
C(13) C(12) 1.361(43)
C(13) C(25) 1.505(39)
C(12) C(11) 1.390(44)
C(11) C(10) 1.536(40)
C(25) C(26) 1.534(41)
C(25) C(27) 1.568(38)
C(25) C(28) 1.486(41)
C(1') O(1') 1.328(30)
C(1') C(6') 1.473(43)
C(1') C(2') 1.391(40)
C(2') C(3') 1.296(36)
C(3') C(4') 1.468(46)
C(4') C(5') 1.365(42)
C(4') C(17') 1.448(38)
C(5') C(6') 1.415(40)
C(6') C(7') 1.411(38)
C(7') N(1') 1.249(25)
C(17') C(18') 1.551(37)
C(17') C(19') 1.537(45)
C(17') C(20') 1.439(41)
C(16') O(2') 1.268(33)
C(16') C(11') 1.453(45)
C(16') C(15') 1.376(44)
C(15') C(14') 1.416(36)
C(14') C(13') 1.388(41)
C(13') C(12') 1.375(44)
C(13') C(25') 1.563(39)
C(12') C(11') 1.450(44)
C(11') C(10') 1.335(41)
C(10') N(2') 1.295(30)
C(25') C(26') 1.528(41)
C(25') C(27') 1.484(38)
C(25') C(28') 1.558(41)
N(1') C(8') 1.483(24)
C(8') C(9') 1.474(25)
C(8') C(21') 1.552(31)
C(21') C(22') 1.503(29)
C(22') C(23') 1.453(26)
N(2') C(9') 1.483(29)
C(9') C(24') 1.568(36)
C(24') C(23') 1.470(35)
